data_7247142
loop_
_publ_author_name
'Palica, Katarzyna'
'Deufel, Fritz'
'Skagseth, Susann'
'Di Santo-Meztler, Paula'
'Thoma, Johannes'
'Andersson Rasmussen, Anna'
'Valkonen, Arto'
'Sunnerhagen, Per'
'Leiros, Hanna-Kirsti S.'
'Andersson, Hanna'
'Erdelyi, Mate'

_publ_section_title
;
 \a-Aminophosphonate inhibitors of metallo-\b-lactamases NDM-1 and VIM-2
;
_journal_name_full 'RSC Medicinal Chemistry'
_journal_paper_doi 10.1039/D3MD00286A
_journal_year 2023
_chemical_formula_moiety 'C25 H37 N2 O6 P S'
_chemical_formula_sum 'C25 H37 N2 O6 P S'
_chemical_formula_weight 524.59
_space_group_crystal_system monoclinic
_space_group_IT_number 14
_space_group_name_Hall '-P 2ybc'
_space_group_name_H-M_alt 'P 1 21/c 1'
_atom_sites_solution_hydrogens mixed
_audit_creation_method SHELXL-2018/3
_audit_update_record
;
2022-08-26 deposited with the CCDC.	2023-08-01 downloaded from the CCDC.
;
_cell_angle_alpha 90
_cell_angle_beta 107.972(3)
_cell_angle_gamma 90
_cell_formula_units_Z 4
_cell_length_a 9.3831(3)
_cell_length_b 26.8231(6)
_cell_length_c 11.5306(3)
_cell_measurement_reflns_used 4841
_cell_measurement_temperature 120(2)
_cell_measurement_theta_max 29.5710
_cell_measurement_theta_min 2.3930
_cell_volume 2760.47(14)
_computing_cell_refinement 'CrysAlisPro 1.171.40.67a (Rigaku OD, 2019)'
_computing_data_collection 'CrysAlisPro 1.171.40.67a (Rigaku OD, 2019)'
_computing_data_reduction 'CrysAlisPro 1.171.40.67a (Rigaku OD, 2019)'
_computing_molecular_graphics SHELXL-2018/3
_computing_publication_material SHELXL-2018/3
_computing_structure_refinement 'SHELXL-2018/3 (Sheldrick, 2018)'
_computing_structure_solution 'SHELXT (Sheldrick, 2015)'
_diffrn_ambient_temperature 120(2)
_diffrn_detector_area_resol_mean 16.0107
_diffrn_measured_fraction_theta_full 0.999
_diffrn_measured_fraction_theta_max 0.875
_diffrn_measurement_device_type 'SuperNova, Single source at offset/far, Eos'
_diffrn_measurement_method '\w scans'
_diffrn_radiation_type MoK\a
_diffrn_radiation_wavelength 0.71073
_diffrn_reflns_av_R_equivalents 0.0252
_diffrn_reflns_av_unetI/netI 0.0452
_diffrn_reflns_Laue_measured_fraction_full 0.999
_diffrn_reflns_Laue_measured_fraction_max 0.875
_diffrn_reflns_limit_h_max 10
_diffrn_reflns_limit_h_min -13
_diffrn_reflns_limit_k_max 31
_diffrn_reflns_limit_k_min -34
_diffrn_reflns_limit_l_max 14
_diffrn_reflns_limit_l_min -14
_diffrn_reflns_number 13222
_diffrn_reflns_point_group_measured_fraction_full 0.999
_diffrn_reflns_point_group_measured_fraction_max 0.875
_diffrn_reflns_theta_full 25.242
_diffrn_reflns_theta_max 29.848
_diffrn_reflns_theta_min 2.006
_diffrn_source 'micro-focus sealed X-ray tube'
_exptl_absorpt_coefficient_mu 0.215
_exptl_absorpt_correction_T_max 0.974
_exptl_absorpt_correction_T_min 0.948
_exptl_absorpt_correction_type analytical
_exptl_absorpt_process_details
;
CrysAlisPro 1.171.40.67a (Rigaku Oxford Diffraction, 2019)
Analytical numeric absorption correction using a multifaceted crystal
model based on expressions derived by R.C. Clark & J.S. Reid.
(Clark, R. C. & Reid, J. S. (1995). Acta Cryst. A51, 887-897)
Empirical absorption correction using spherical harmonics,
implemented in SCALE3 ABSPACK scaling algorithm.
;
_exptl_crystal_colour colourless
_exptl_crystal_density_diffrn 1.262
_exptl_crystal_description prism
_exptl_crystal_F_000 1120
_exptl_crystal_size_max 0.390
_exptl_crystal_size_mid 0.250
_exptl_crystal_size_min 0.180
_refine_diff_density_max 0.376
_refine_diff_density_min -0.363
_refine_diff_density_rms 0.050
_refine_ls_extinction_method none
_refine_ls_goodness_of_fit_ref 1.061
_refine_ls_hydrogen_treatment mixed
_refine_ls_matrix_type full
_refine_ls_number_parameters 389
_refine_ls_number_reflns 6953
_refine_ls_number_restraints 66
_refine_ls_restrained_S_all 1.062
_refine_ls_R_factor_all 0.0632
_refine_ls_R_factor_gt 0.0464
_refine_ls_shift/su_max 0.001
_refine_ls_shift/su_mean 0.000
_refine_ls_structure_factor_coef Fsqd
_refine_ls_weighting_details 'w=1/[\s^2^(Fo^2^)+(0.0350P)^2^+1.1442P] where P=(Fo^2^+2Fc^2^)/3'
_refine_ls_weighting_scheme calc
_refine_ls_wR_factor_gt 0.1011
_refine_ls_wR_factor_ref 0.1110
_reflns_Friedel_coverage 0.000
_reflns_number_gt 5464
_reflns_number_total 6953
_reflns_threshold_expression 'I > 2\s(I)'
_cod_data_source_file d3md00286a2.cif
_cod_data_source_block 4l-1
_cod_original_sg_symbol_H-M 'P 21/c'
_cod_database_code 7247142
_shelx_shelxl_version_number 2018/3
_shelx_space_group_comment
;
The symmetry employed for this shelxl refinement is uniquely defined
by the following loop, which should always be used as a source of
symmetry information in preference to the above space-group names.
They are only intended as comments.
;
_shelx_estimated_absorpt_t_min 0.921
_shelx_estimated_absorpt_t_max 0.962

loop_
_space_group_symop_operation_xyz
'x, y, z'
'-x, y+1/2, -z+1/2'
'-x, -y, -z'
'x, -y-1/2, z-1/2'

loop_
_atom_site_label
_atom_site_type_symbol
_atom_site_fract_x
_atom_site_fract_y
_atom_site_fract_z
_atom_site_U_iso_or_equiv
_atom_site_adp_type
_atom_site_occupancy
_atom_site_site_symmetry_order
_atom_site_calc_flag
_atom_site_refinement_flags_posn
_atom_site_refinement_flags_adp
_atom_site_refinement_flags_occupancy
_atom_site_disorder_assembly
_atom_site_disorder_group
S14 S 0.10694(7) 0.29621(2) 0.00437(6) 0.03841(19) Uani 0.8923(19) 1 d D . P A 1
S14D S 0.4759(9) 0.3752(3) 0.0351(9) 0.047(2) Uani 0.1077(19) 1 d D U P A 2
P1 P 0.24699(5) 0.53253(2) 0.51530(4) 0.02161(11) Uani 1 1 d . . . . .
O1 O 0.40093(13) 0.54233(5) 0.59353(10) 0.0261(3) Uani 1 1 d . . . . .
O10 O 0.06700(14) 0.42678(5) 0.25746(12) 0.0313(3) Uani 1 1 d . . . . .
O1A O 0.16131(13) 0.49319(5) 0.56955(10) 0.0287(3) Uani 1 1 d . . . . .
O1B O 0.13974(14) 0.57880(5) 0.48547(11) 0.0293(3) Uani 1 1 d . . . . .
O4C O 0.49100(14) 0.62559(5) 0.40327(11) 0.0309(3) Uani 1 1 d . . . . .
O5C O 0.29444(15) 0.67656(4) 0.31271(11) 0.0312(3) Uani 1 1 d . . . . .
N4 N 0.26723(16) 0.59448(5) 0.28594(12) 0.0229(3) Uani 1 1 d . . . . .
N9 N 0.28822(16) 0.45927(5) 0.37323(13) 0.0216(3) Uani 1 1 d D . . . .
H9 H 0.3840(16) 0.4561(7) 0.4014(16) 0.026 Uiso 1 1 d D U . . .
C2 C 0.23382(18) 0.51029(6) 0.36375(14) 0.0203(3) Uani 1 1 d . . . . .
H2 H 0.126056 0.510518 0.312967 0.024 Uiso 1 1 calc R U . . .
C3 C 0.32346(18) 0.54330(6) 0.30039(14) 0.0209(3) Uani 1 1 d . . . . .
H3 H 0.430198 0.544041 0.353496 0.025 Uiso 1 1 calc R U . . .
C5 C 0.1176(2) 0.60183(7) 0.19931(15) 0.0273(4) Uani 1 1 d . . . . .
H5A H 0.092397 0.637771 0.193880 0.033 Uiso 1 1 calc R U . . .
H5B H 0.042797 0.584018 0.228471 0.033 Uiso 1 1 calc R U . . .
C6 C 0.1113(2) 0.58243(7) 0.07377(16) 0.0327(4) Uani 1 1 d . . . . .
H6A H 0.174895 0.603552 0.039364 0.039 Uiso 1 1 calc R U . . .
H6B H 0.007105 0.584356 0.018591 0.039 Uiso 1 1 calc R U . . .
C7 C 0.1658(2) 0.52850(7) 0.08167(15) 0.0305(4) Uani 1 1 d . . . . .
H7A H 0.093696 0.506677 0.104500 0.037 Uiso 1 1 calc R U . . .
H7B H 0.170411 0.517696 0.000802 0.037 Uiso 1 1 calc R U . . .
C8 C 0.3201(2) 0.52301(7) 0.17541(15) 0.0266(4) Uani 1 1 d . . . . .
H8A H 0.394645 0.541160 0.146593 0.032 Uiso 1 1 calc R U . . .
H8B H 0.348579 0.487344 0.183366 0.032 Uiso 1 1 calc R U . . .
C10 C 0.20021(19) 0.42170(6) 0.31289(14) 0.0221(3) Uani 1 1 d . . . . .
C11 C 0.2792(2) 0.37185(6) 0.32025(15) 0.0267(4) Uani 1 1 d D . . . .
H11A H 0.388896 0.376973 0.352038 0.032 Uiso 0.8923(19) 1 calc R U P A 1
H11B H 0.249637 0.349742 0.377666 0.032 Uiso 0.8923(19) 1 calc R U P A 1
H11C H 0.209907 0.344463 0.323762 0.032 Uiso 0.1077(19) 1 calc R U P A 2
H11D H 0.366533 0.370464 0.395002 0.032 Uiso 0.1077(19) 1 calc R U P A 2
C12 C 0.2404(2) 0.34741(7) 0.19769(17) 0.0236(4) Uani 0.8923(19) 1 d D . P A 1
C13 C 0.1267(2) 0.31535(8) 0.1517(2) 0.0322(5) Uani 0.8923(19) 1 d D . P A 1
H13 H 0.062842 0.304204 0.196310 0.039 Uiso 0.8923(19) 1 calc R U P A 1
C15 C 0.2578(3) 0.33278(8) 0.0003(2) 0.0300(5) Uani 0.8923(19) 1 d D . P A 1
C16 C 0.3168(3) 0.33756(8) -0.09661(19) 0.0389(6) Uani 0.8923(19) 1 d . . P A 1
H16 H 0.272523 0.320840 -0.171765 0.047 Uiso 0.8923(19) 1 calc R U P A 1
C17 C 0.4410(3) 0.36722(9) -0.0796(2) 0.0435(6) Uani 0.8923(19) 1 d . . P A 1
H17 H 0.483341 0.370829 -0.144103 0.052 Uiso 0.8923(19) 1 calc R U P A 1
C18 C 0.5067(5) 0.39232(12) 0.0309(4) 0.0356(8) Uani 0.8923(19) 1 d . . P A 1
H18 H 0.593124 0.412332 0.040569 0.043 Uiso 0.8923(19) 1 calc R U P A 1
C19 C 0.4464(3) 0.38808(9) 0.1255(2) 0.0285(5) Uani 0.8923(19) 1 d . . P A 1
H19 H 0.490597 0.405348 0.199841 0.034 Uiso 0.8923(19) 1 calc R U P A 1
C20 C 0.3192(2) 0.35804(7) 0.11120(18) 0.0241(4) Uani 0.8923(19) 1 d D . P A 1
C12D C 0.3341(19) 0.3654(7) 0.2010(13) 0.043(4) Uani 0.1077(19) 1 d D U P A 2
C13D C 0.458(3) 0.3865(9) 0.1782(17) 0.041(4) Uani 0.1077(19) 1 d D U P A 2
H13D H 0.529627 0.405845 0.237553 0.049 Uiso 0.1077(19) 1 calc R U P A 2
C15D C 0.3078(14) 0.3407(6) -0.0036(15) 0.049(4) Uani 0.1077(19) 1 d DG U P A 2
C16D C 0.2364(17) 0.3160(6) -0.1119(12) 0.056(4) Uani 0.1077(19) 1 d G U P A 2
H16D H 0.278533 0.316483 -0.177004 0.067 Uiso 0.1077(19) 1 calc R U P A 2
C17D C 0.1034(16) 0.2905(6) -0.1249(12) 0.060(5) Uani 0.1077(19) 1 d G U P A 2
H17D H 0.054615 0.273567 -0.198942 0.071 Uiso 0.1077(19) 1 calc R U P A 2
C18D C 0.0418(14) 0.2897(5) -0.0297(15) 0.052(4) Uani 0.1077(19) 1 d G U P A 2
H18D H -0.049093 0.272322 -0.038619 0.062 Uiso 0.1077(19) 1 calc R U P A 2
C19D C 0.1132(16) 0.3145(5) 0.0786(12) 0.034(3) Uani 0.1077(19) 1 d G U P A 2
H19D H 0.071118 0.313994 0.143645 0.041 Uiso 0.1077(19) 1 calc R U P A 2
C20D C 0.2462(15) 0.3400(5) 0.0916(12) 0.047(4) Uani 0.1077(19) 1 d DG U P A 2
C2A C 0.2325(2) 0.46083(7) 0.67069(16) 0.0298(4) Uani 1 1 d . . . . .
H2A H 0.332025 0.450582 0.666218 0.036 Uiso 1 1 calc R U . . .
H2B H 0.171099 0.430425 0.665847 0.036 Uiso 1 1 calc R U . . .
C3A C 0.2505(2) 0.48671(8) 0.78920(17) 0.0370(5) Uani 1 1 d . . . . .
H3A H 0.299028 0.464157 0.856714 0.055 Uiso 1 1 calc R U . . .
H3B H 0.312553 0.516531 0.794465 0.055 Uiso 1 1 calc R U . . .
H3C H 0.151858 0.496403 0.794095 0.055 Uiso 1 1 calc R U . . .
C2B C 0.1402(2) 0.61545(7) 0.57801(17) 0.0333(4) Uani 1 1 d . . . . .
H2C H 0.241063 0.630431 0.611433 0.040 Uiso 1 1 calc R U . . .
H2D H 0.112597 0.599643 0.645653 0.040 Uiso 1 1 calc R U . . .
C3B C 0.0277(3) 0.65465(8) 0.5178(2) 0.0474(6) Uani 1 1 d . . . . .
H3D H 0.024742 0.680228 0.577646 0.071 Uiso 1 1 calc R U . . .
H3E H 0.056420 0.669991 0.451085 0.071 Uiso 1 1 calc R U . . .
H3F H -0.071469 0.639341 0.485151 0.071 Uiso 1 1 calc R U . . .
C4C C 0.3624(2) 0.63177(6) 0.33979(14) 0.0236(4) Uani 1 1 d . . . . .
C6C C 0.3778(2) 0.72267(7) 0.35903(17) 0.0326(4) Uani 1 1 d . . . . .
C7C C 0.5152(3) 0.72704(7) 0.31722(18) 0.0397(5) Uani 1 1 d . . . . .
H7C H 0.568675 0.757943 0.349139 0.060 Uiso 1 1 calc R U . . .
H7D H 0.581326 0.698465 0.347532 0.060 Uiso 1 1 calc R U . . .
H7E H 0.484612 0.727528 0.227920 0.060 Uiso 1 1 calc R U . . .
C8C C 0.2640(3) 0.76228(8) 0.2989(2) 0.0519(6) Uani 1 1 d . . . . .
H8C H 0.307226 0.795364 0.323187 0.078 Uiso 1 1 calc R U . . .
H8D H 0.236806 0.758917 0.210096 0.078 Uiso 1 1 calc R U . . .
H8E H 0.174324 0.758191 0.324487 0.078 Uiso 1 1 calc R U . . .
C9C C 0.4167(3) 0.72470(8) 0.49667(18) 0.0471(6) Uani 1 1 d . . . . .
H9C H 0.472091 0.755437 0.526979 0.071 Uiso 1 1 calc R U . . .
H9D H 0.324317 0.724130 0.519456 0.071 Uiso 1 1 calc R U . . .
H9E H 0.478663 0.695839 0.532559 0.071 Uiso 1 1 calc R U . . .

loop_
_atom_site_aniso_label
_atom_site_aniso_U_11
_atom_site_aniso_U_22
_atom_site_aniso_U_33
_atom_site_aniso_U_23
_atom_site_aniso_U_13
_atom_site_aniso_U_12
S14 0.0379(4) 0.0291(3) 0.0397(4) -0.0104(2) -0.0004(3) -0.0039(3)
S14D 0.036(4) 0.047(5) 0.062(4) 0.005(4) 0.023(3) 0.005(3)
P1 0.0190(2) 0.0247(2) 0.0209(2) -0.00183(16) 0.00583(17) 0.00066(17)
O1 0.0217(6) 0.0327(7) 0.0233(6) -0.0032(5) 0.0061(5) -0.0034(5)
O10 0.0228(7) 0.0283(7) 0.0394(7) -0.0043(5) 0.0045(6) -0.0039(5)
O1A 0.0223(7) 0.0376(8) 0.0254(6) 0.0039(5) 0.0064(5) -0.0044(5)
O1B 0.0307(7) 0.0295(7) 0.0272(6) -0.0050(5) 0.0081(5) 0.0075(5)
O4C 0.0299(7) 0.0250(7) 0.0310(7) -0.0004(5) -0.0009(6) -0.0038(5)
O5C 0.0368(8) 0.0183(6) 0.0352(7) -0.0009(5) 0.0065(6) 0.0013(5)
N4 0.0210(7) 0.0194(7) 0.0255(7) -0.0001(5) 0.0029(6) 0.0005(6)
N9 0.0169(7) 0.0208(7) 0.0261(7) -0.0011(5) 0.0050(6) 0.0007(6)
C2 0.0178(8) 0.0205(8) 0.0214(7) -0.0011(6) 0.0042(6) 0.0007(6)
C3 0.0195(8) 0.0192(8) 0.0233(8) -0.0010(6) 0.0056(7) 0.0001(6)
C5 0.0245(9) 0.0260(9) 0.0282(9) 0.0025(7) 0.0034(7) 0.0035(7)
C6 0.0297(10) 0.0394(11) 0.0245(9) 0.0030(8) 0.0018(8) 0.0017(8)
C7 0.0341(10) 0.0360(11) 0.0204(8) -0.0039(7) 0.0071(7) -0.0012(8)
C8 0.0299(10) 0.0259(9) 0.0264(8) -0.0008(7) 0.0125(7) 0.0005(7)
C10 0.0246(9) 0.0220(8) 0.0214(8) -0.0001(6) 0.0095(7) -0.0035(7)
C11 0.0326(10) 0.0216(9) 0.0261(8) 0.0017(7) 0.0096(7) -0.0002(7)
C12 0.0252(10) 0.0160(9) 0.0281(10) -0.0005(7) 0.0059(8) 0.0005(8)
C13 0.0319(12) 0.0246(11) 0.0399(12) -0.0048(9) 0.0108(10) -0.0029(9)
C15 0.0383(14) 0.0184(10) 0.0289(11) -0.0025(8) 0.0040(10) 0.0053(9)
C16 0.0636(17) 0.0270(12) 0.0251(10) -0.0030(8) 0.0122(11) 0.0089(11)
C17 0.0738(18) 0.0299(12) 0.0370(12) -0.0001(9) 0.0323(12) 0.0044(12)
C18 0.049(2) 0.0233(17) 0.0432(14) -0.0008(13) 0.0265(14) -0.0034(12)
C19 0.0358(13) 0.0197(10) 0.0323(12) -0.0019(10) 0.0141(11) -0.0002(9)
C20 0.0304(11) 0.0157(9) 0.0249(10) 0.0002(7) 0.0069(8) 0.0052(8)
C12D 0.044(7) 0.033(7) 0.053(8) 0.010(6) 0.015(7) 0.016(6)
C13D 0.037(7) 0.039(7) 0.054(8) 0.008(7) 0.026(7) 0.013(6)
C15D 0.035(7) 0.040(7) 0.068(7) 0.000(6) 0.010(6) 0.011(6)
C16D 0.049(8) 0.047(8) 0.065(8) -0.009(7) 0.006(7) 0.017(7)
C17D 0.055(8) 0.043(8) 0.064(8) -0.016(7) -0.007(7) 0.011(7)
C18D 0.048(8) 0.039(8) 0.057(9) -0.013(7) 0.000(8) 0.004(7)
C19D 0.038(7) 0.034(7) 0.038(7) -0.012(7) 0.023(6) 0.006(6)
C20D 0.042(7) 0.034(7) 0.059(7) -0.001(6) 0.008(6) 0.016(6)
C2A 0.0262(9) 0.0323(10) 0.0331(9) 0.0046(7) 0.0125(8) 0.0013(8)
C3A 0.0343(11) 0.0483(13) 0.0283(9) 0.0004(8) 0.0097(8) 0.0040(9)
C2B 0.0358(11) 0.0313(10) 0.0364(10) -0.0115(8) 0.0164(9) 0.0008(8)
C3B 0.0465(13) 0.0327(12) 0.0639(14) -0.0119(10) 0.0184(11) 0.0095(10)
C4C 0.0310(10) 0.0200(8) 0.0204(8) 0.0004(6) 0.0089(7) -0.0005(7)
C6C 0.0495(12) 0.0169(9) 0.0319(9) -0.0031(7) 0.0133(9) -0.0034(8)
C7C 0.0585(14) 0.0269(10) 0.0368(10) -0.0025(8) 0.0193(10) -0.0107(9)
C8C 0.0660(17) 0.0238(11) 0.0653(15) 0.0012(10) 0.0192(13) 0.0082(10)
C9C 0.0791(17) 0.0321(12) 0.0342(11) -0.0084(9) 0.0235(11) -0.0091(11)

loop_
_atom_type_symbol
_atom_type_description
_atom_type_scat_dispersion_real
_atom_type_scat_dispersion_imag
_atom_type_scat_source
C C 0.0033 0.0016 'International Tables Vol C Tables 4.2.6.8 and 6.1.1.4'
H H 0.0000 0.0000 'International Tables Vol C Tables 4.2.6.8 and 6.1.1.4'
N N 0.0061 0.0033 'International Tables Vol C Tables 4.2.6.8 and 6.1.1.4'
O O 0.0106 0.0060 'International Tables Vol C Tables 4.2.6.8 and 6.1.1.4'
P P 0.1023 0.0942 'International Tables Vol C Tables 4.2.6.8 and 6.1.1.4'
S S 0.1246 0.1234 'International Tables Vol C Tables 4.2.6.8 and 6.1.1.4'

loop_
_geom_angle_atom_site_label_1
_geom_angle_atom_site_label_2
_geom_angle_atom_site_label_3
_geom_angle
_geom_angle_site_symmetry_1
_geom_angle_site_symmetry_3
_geom_angle_publ_flag
C13 S14 C15 91.03(11) . . ?
C13D S14D C15D 89.6(10) . . ?
O1 P1 O1B 115.80(7) . . ?
O1 P1 O1A 113.75(7) . . ?
O1B P1 O1A 104.29(7) . . ?
O1 P1 C2 114.29(7) . . ?
O1B P1 C2 101.57(7) . . ?
O1A P1 C2 105.78(7) . . ?
C2A O1A P1 124.12(11) . . ?
C2B O1B P1 121.28(11) . . ?
C4C O5C C6C 120.20(14) . . ?
C4C N4 C3 118.47(14) . . ?
C4C N4 C5 124.77(15) . . ?
C3 N4 C5 116.15(13) . . ?
C10 N9 C2 121.26(14) . . ?
N9 C2 C3 110.14(13) . . ?
N9 C2 P1 108.62(11) . . ?
C3 C2 P1 112.36(11) . . ?
N4 C3 C8 108.94(13) . . ?
N4 C3 C2 111.15(13) . . ?
C8 C3 C2 112.57(13) . . ?
N4 C5 C6 110.53(15) . . ?
C5 C6 C7 110.68(14) . . ?
C8 C7 C6 111.18(15) . . ?
C7 C8 C3 111.87(14) . . ?
O10 C10 N9 123.32(16) . . ?
O10 C10 C11 121.99(15) . . ?
N9 C10 C11 114.69(15) . . ?
C12 C11 C10 111.13(14) . . ?
C10 C11 C12D 108.9(7) . . ?
C13 C12 C20 111.57(18) . . ?
C13 C12 C11 125.72(19) . . ?
C20 C12 C11 122.64(17) . . ?
C12 C13 S14 114.10(17) . . ?
C16 C15 C20 122.1(2) . . ?
C16 C15 S14 126.99(18) . . ?
C20 C15 S14 110.92(17) . . ?
C17 C16 C15 117.8(2) . . ?
C16 C17 C18 121.5(2) . . ?
C19 C18 C17 120.4(3) . . ?
C18 C19 C20 119.7(3) . . ?
C15 C20 C19 118.5(2) . . ?
C15 C20 C12 112.38(19) . . ?
C19 C20 C12 129.06(19) . . ?
C13D C12D C20D 108.2(14) . . ?
C13D C12D C11 128.4(13) . . ?
C20D C12D C11 123.0(13) . . ?
C12D C13D S14D 116.1(15) . . ?
C16D C15D C20D 120.0 . . ?
C16D C15D S14D 128.6(10) . . ?
C20D C15D S14D 111.4(10) . . ?
C15D C16D C17D 120.0 . . ?
C16D C17D C18D 120.0 . . ?
C19D C18D C17D 120.0 . . ?
C20D C19D C18D 120.0 . . ?
C19D C20D C15D 120.0 . . ?
C19D C20D C12D 125.3(12) . . ?
C15D C20D C12D 114.7(12) . . ?
O1A C2A C3A 110.69(16) . . ?
O1B C2B C3B 107.00(15) . . ?
O4C C4C O5C 124.84(16) . . ?
O4C C4C N4 124.51(16) . . ?
O5C C4C N4 110.65(15) . . ?
O5C C6C C7C 111.03(15) . . ?
O5C C6C C8C 101.68(16) . . ?
C7C C6C C8C 110.45(17) . . ?
O5C C6C C9C 109.82(15) . . ?
C7C C6C C9C 112.17(18) . . ?
C8C C6C C9C 111.22(17) . . ?

loop_
_geom_bond_atom_site_label_1
_geom_bond_atom_site_label_2
_geom_bond_distance
_geom_bond_site_symmetry_2
_geom_bond_publ_flag
S14 C13 1.729(2) . ?
S14 C15 1.735(3) . ?
S14D C13D 1.733(16) . ?
S14D C15D 1.763(11) . ?
P1 O1 1.4714(12) . ?
P1 O1B 1.5678(13) . ?
P1 O1A 1.5689(13) . ?
P1 C2 1.8142(16) . ?
O10 C10 1.223(2) . ?
O1A C2A 1.442(2) . ?
O1B C2B 1.450(2) . ?
O4C C4C 1.214(2) . ?
O5C C4C 1.351(2) . ?
O5C C6C 1.473(2) . ?
N4 C4C 1.357(2) . ?
N4 C3 1.462(2) . ?
N4 C5 1.464(2) . ?
N9 C10 1.352(2) . ?
N9 C2 1.453(2) . ?
C2 C3 1.551(2) . ?
C3 C8 1.532(2) . ?
C5 C6 1.522(2) . ?
C6 C7 1.527(3) . ?
C7 C8 1.523(3) . ?
C10 C11 1.518(2) . ?
C11 C12 1.497(2) . ?
C11 C12D 1.620(14) . ?
C12 C13 1.345(3) . ?
C12 C20 1.441(3) . ?
C15 C16 1.397(3) . ?
C15 C20 1.404(3) . ?
C16 C17 1.374(4) . ?
C17 C18 1.405(5) . ?
C18 C19 1.379(4) . ?
C19 C20 1.407(3) . ?
C12D C13D 1.393(17) . ?
C12D C20D 1.447(15) . ?
C15D C16D 1.3900 . ?
C15D C20D 1.3900 . ?
C16D C17D 1.3900 . ?
C17D C18D 1.3900 . ?
C18D C19D 1.3900 . ?
C19D C20D 1.3900 . ?
C2A C3A 1.495(3) . ?
C2B C3B 1.500(3) . ?
C6C C7C 1.514(3) . ?
C6C C8C 1.514(3) . ?
C6C C9C 1.516(3) . ?

loop_
_geom_hbond_atom_site_label_D
_geom_hbond_atom_site_label_H
_geom_hbond_atom_site_label_A
_geom_hbond_distance_DH
_geom_hbond_distance_HA
_geom_hbond_distance_DA
_geom_hbond_angle_DHA
_geom_hbond_site_symmetry_A
_geom_hbond_publ_flag
N9 H9 O1 0.860(14) 2.001(15) 2.8225(18) 159.4(17) 3_666 yes

loop_
_geom_torsion_atom_site_label_1
_geom_torsion_atom_site_label_2
_geom_torsion_atom_site_label_3
_geom_torsion_atom_site_label_4
_geom_torsion
_geom_torsion_site_symmetry_1
_geom_torsion_site_symmetry_2
_geom_torsion_site_symmetry_3
_geom_torsion_site_symmetry_4
_geom_torsion_publ_flag
O1 P1 O1A C2A -13.70(15) . . . . ?
O1B P1 O1A C2A -140.77(13) . . . . ?
C2 P1 O1A C2A 112.55(13) . . . . ?
O1 P1 O1B C2B -41.31(15) . . . . ?
O1A P1 O1B C2B 84.47(14) . . . . ?
C2 P1 O1B C2B -165.75(13) . . . . ?
C10 N9 C2 C3 -114.96(16) . . . . ?
C10 N9 C2 P1 121.60(14) . . . . ?
O1 P1 C2 N9 72.15(13) . . . . ?
O1B P1 C2 N9 -162.41(11) . . . . ?
O1A P1 C2 N9 -53.77(12) . . . . ?
O1 P1 C2 C3 -49.95(14) . . . . ?
O1B P1 C2 C3 75.49(12) . . . . ?
O1A P1 C2 C3 -175.87(11) . . . . ?
C4C N4 C3 C8 -115.45(16) . . . . ?
C5 N4 C3 C8 56.03(18) . . . . ?
C4C N4 C3 C2 119.96(15) . . . . ?
C5 N4 C3 C2 -68.56(17) . . . . ?
N9 C2 C3 N4 178.01(12) . . . . ?
P1 C2 C3 N4 -60.76(15) . . . . ?
N9 C2 C3 C8 55.49(18) . . . . ?
P1 C2 C3 C8 176.73(11) . . . . ?
C4C N4 C5 C6 114.10(18) . . . . ?
C3 N4 C5 C6 -56.78(19) . . . . ?
N4 C5 C6 C7 53.2(2) . . . . ?
C5 C6 C7 C8 -53.5(2) . . . . ?
C6 C7 C8 C3 54.3(2) . . . . ?
N4 C3 C8 C7 -53.41(19) . . . . ?
C2 C3 C8 C7 70.34(19) . . . . ?
C2 N9 C10 O10 -7.7(2) . . . . ?
C2 N9 C10 C11 173.08(14) . . . . ?
O10 C10 C11 C12 46.3(2) . . . . ?
N9 C10 C11 C12 -134.46(16) . . . . ?
O10 C10 C11 C12D 85.6(7) . . . . ?
N9 C10 C11 C12D -95.2(7) . . . . ?
C10 C11 C12 C13 -91.2(2) . . . . ?
C10 C11 C12 C20 85.5(2) . . . . ?
C20 C12 C13 S14 -0.1(2) . . . . ?
C11 C12 C13 S14 177.00(15) . . . . ?
C15 S14 C13 C12 -0.26(18) . . . . ?
C13 S14 C15 C16 179.7(2) . . . . ?
C13 S14 C15 C20 0.51(17) . . . . ?
C20 C15 C16 C17 1.5(3) . . . . ?
S14 C15 C16 C17 -177.60(19) . . . . ?
C15 C16 C17 C18 -0.4(4) . . . . ?
C16 C17 C18 C19 -0.6(5) . . . . ?
C17 C18 C19 C20 0.6(5) . . . . ?
C16 C15 C20 C19 -1.6(3) . . . . ?
S14 C15 C20 C19 177.67(17) . . . . ?
C16 C15 C20 C12 -179.9(2) . . . . ?
S14 C15 C20 C12 -0.6(2) . . . . ?
C18 C19 C20 C15 0.5(4) . . . . ?
C18 C19 C20 C12 178.5(3) . . . . ?
C13 C12 C20 C15 0.5(3) . . . . ?
C11 C12 C20 C15 -176.70(18) . . . . ?
C13 C12 C20 C19 -177.6(2) . . . . ?
C11 C12 C20 C19 5.2(3) . . . . ?
C10 C11 C12D C13D 79(2) . . . . ?
C10 C11 C12D C20D -93.8(15) . . . . ?
C20D C12D C13D S14D -2(2) . . . . ?
C11 C12D C13D S14D -175.3(13) . . . . ?
C15D S14D C13D C12D 0.7(19) . . . . ?
C13D S14D C15D C16D -179.0(13) . . . . ?
C13D S14D C15D C20D 0.9(12) . . . . ?
C20D C15D C16D C17D 0.0 . . . . ?
S14D C15D C16D C17D 179.8(15) . . . . ?
C15D C16D C17D C18D 0.0 . . . . ?
C16D C17D C18D C19D 0.0 . . . . ?
C17D C18D C19D C20D 0.0 . . . . ?
C18D C19D C20D C15D 0.0 . . . . ?
C18D C19D C20D C12D -177.4(16) . . . . ?
C16D C15D C20D C19D 0.0 . . . . ?
S14D C15D C20D C19D -179.9(13) . . . . ?
C16D C15D C20D C12D 177.6(14) . . . . ?
S14D C15D C20D C12D -2.2(13) . . . . ?
C13D C12D C20D C19D -179.8(15) . . . . ?
C11 C12D C20D C19D -6(2) . . . . ?
C13D C12D C20D C15D 3(2) . . . . ?
C11 C12D C20D C15D 176.4(11) . . . . ?
P1 O1A C2A C3A 84.55(17) . . . . ?
P1 O1B C2B C3B 178.75(14) . . . . ?
C6C O5C C4C O4C 1.3(2) . . . . ?
C6C O5C C4C N4 -178.53(14) . . . . ?
C3 N4 C4C O4C -2.6(2) . . . . ?
C5 N4 C4C O4C -173.30(16) . . . . ?
C3 N4 C4C O5C 177.22(13) . . . . ?
C5 N4 C4C O5C 6.5(2) . . . . ?
C4C O5C C6C C7C 58.2(2) . . . . ?
C4C O5C C6C C8C 175.65(16) . . . . ?
C4C O5C C6C C9C -66.5(2) . . . . ?
